data_7700784
loop_
_publ_author_name
'Gazis, Theodore A.'
'Dasgupta, Ayan'
'Hill, Michael S.'
'Rawson, Jeremy M.'
'Wirth, Thomas'
'Melen, Rebecca L.'

_publ_section_title
;
 Reactions of hydrazones and hydrazides with Lewis acidic boranes.
;
_journal_issue 33
_journal_name_full 'Dalton transactions (Cambridge, England : 2003)'
_journal_page_first 12391
_journal_page_last 12395
_journal_paper_doi 10.1039/c9dt01359h
_journal_volume 48
_journal_year 2019
_chemical_formula_moiety 'C31 H18 B F9 N2'
_chemical_formula_sum 'C31 H18 B F9 N2'
_chemical_formula_weight 600.28
_chemical_properties_physical Moisture-sensitive
_space_group_crystal_system monoclinic
_space_group_IT_number 14
_space_group_name_Hall '-P 2yn'
_space_group_name_H-M_alt 'P 1 21/n 1'
_symmetry_space_group_name_Hall '-P 2yn'
_symmetry_space_group_name_H-M 'P 1 21/n 1'
_atom_sites_solution_hydrogens geom
_audit_creation_date 2019-02-11
_audit_creation_method
;
Olex2 1.2
(compiled 2018.05.29 svn.r3508 for OlexSys, GUI svn.r5506)
;
_audit_update_record
;
2019-02-14 deposited with the CCDC.    2019-06-20 downloaded from the CCDC.
;
_cell_angle_alpha 90
_cell_angle_beta 99.132(4)
_cell_angle_gamma 90
_cell_formula_units_Z 4
_cell_length_a 9.5166(4)
_cell_length_b 21.8157(8)
_cell_length_c 13.1104(5)
_cell_measurement_reflns_used 6947
_cell_measurement_temperature 150(2)
_cell_measurement_theta_max 28.8590
_cell_measurement_theta_min 4.0440
_cell_volume 2687.37(18)
_computing_cell_refinement 'CrysAlisPro 1.171.39.45b (Rigaku OD, 2018)'
_computing_data_collection 'CrysAlisPro 1.171.39.45b (Rigaku OD, 2018)'
_computing_data_reduction 'CrysAlisPro 1.171.39.45b (Rigaku OD, 2018)'
_computing_molecular_graphics 'Olex2 (Dolomanov et al., 2009)'
_computing_publication_material 'Olex2 (Dolomanov et al., 2009)'
_computing_structure_refinement 'SHELXL-2018/1 (Sheldrick, 2018)'
_diffrn_ambient_temperature 150(2)
_diffrn_measured_fraction_theta_full 0.998
_diffrn_measured_fraction_theta_max 0.830
_diffrn_measurement_device_type 'SuperNova, Dual, Cu at home/near, Atlas'
_diffrn_measurement_method '\w scans'
_diffrn_radiation_type MoK\a
_diffrn_radiation_wavelength 0.71073
_diffrn_reflns_av_R_equivalents 0.0224
_diffrn_reflns_av_unetI/netI 0.0300
_diffrn_reflns_Laue_measured_fraction_full 0.998
_diffrn_reflns_Laue_measured_fraction_max 0.830
_diffrn_reflns_limit_h_max 11
_diffrn_reflns_limit_h_min -12
_diffrn_reflns_limit_k_max 29
_diffrn_reflns_limit_k_min -21
_diffrn_reflns_limit_l_max 17
_diffrn_reflns_limit_l_min -18
_diffrn_reflns_number 14765
_diffrn_reflns_point_group_measured_fraction_full 0.998
_diffrn_reflns_point_group_measured_fraction_max 0.830
_diffrn_reflns_theta_full 25.242
_diffrn_reflns_theta_max 29.652
_diffrn_reflns_theta_min 3.283
_exptl_absorpt_coefficient_mu 0.131
_exptl_absorpt_correction_T_max 1.000
_exptl_absorpt_correction_T_min 0.623
_exptl_absorpt_correction_type gaussian
_exptl_absorpt_process_details
;
CrysAlisPro 1.171.39.45b (Rigaku Oxford Diffraction, 2018)
Numerical absorption correction based on gaussian integration over 
a multifaceted crystal model. Empirical absorption correction using 
spherical harmonics, implemented in SCALE3 ABSPACK scaling algorithm.
;
_exptl_crystal_colour colourless
_exptl_crystal_density_diffrn 1.484
_exptl_crystal_description block
_exptl_crystal_F_000 1216
_exptl_crystal_size_max 0.212
_exptl_crystal_size_mid 0.183
_exptl_crystal_size_min 0.106
_refine_diff_density_max 0.283
_refine_diff_density_min -0.224
_refine_diff_density_rms 0.045
_refine_ls_extinction_method none
_refine_ls_goodness_of_fit_ref 1.062
_refine_ls_hydrogen_treatment constr
_refine_ls_matrix_type full
_refine_ls_number_parameters 388
_refine_ls_number_reflns 6315
_refine_ls_number_restraints 0
_refine_ls_restrained_S_all 1.062
_refine_ls_R_factor_all 0.0531
_refine_ls_R_factor_gt 0.0418
_refine_ls_shift/su_max 0.001
_refine_ls_shift/su_mean 0.000
_refine_ls_structure_factor_coef Fsqd
_refine_ls_weighting_details 'w=1/[\s^2^(Fo^2^)+(0.0351P)^2^+1.3302P] where P=(Fo^2^+2Fc^2^)/3'
_refine_ls_weighting_scheme calc
_refine_ls_wR_factor_gt 0.0965
_refine_ls_wR_factor_ref 0.1045
_reflns_Friedel_coverage 0.000
_reflns_number_gt 5183
_reflns_number_total 6315
_reflns_threshold_expression 'I > 2\s(I)'
_cod_data_source_file c9dt01359h2.cif
_cod_data_source_block rm1835
_cod_depositor_comments 'Adding full bibliography for 7700782--7700789.cif.'
_cod_database_code 7700784
_shelx_shelxl_version_number 2018/1
_shelx_space_group_comment
;
The symmetry employed for this shelxl refinement is uniquely defined
by the following loop, which should always be used as a source of
symmetry information in preference to the above space-group names.
They are only intended as comments.
;
_shelx_estimated_absorpt_t_max 0.986
_shelx_estimated_absorpt_t_min 0.973
_olex2_refinement_description
;
1. Others
 Fixed Uiso: H3(0.04) H4(0.049) H5(0.046) H6(0.044) H7(0.037) H9(0.047)
 H10(0.064) H11(0.06) H12(0.05) H13(0.038) H16(0.036) H18(0.037) H22(0.037)
 H24(0.04) H28(0.034) H30(0.037) H2A(0.026) H2B(0.026)
 Fixed X: H3(1.20828) H4(1.32417) H5(1.200037) H6(0.957549) H7(0.840042)
 H9(0.720843) H10(0.477852) H11(0.39148) H12(0.545907) H13(0.78832)
 H16(0.658628) H18(1.013832) H22(1.472472) H24(1.453369) H28(0.804261)
 H30(0.911025) H2A(0.85748) H2B(0.968878)
 Fixed Y: H3(0.978384) H4(1.066251) H5(1.157158) H6(1.159101) H7(1.071098)
 H9(0.945811) H10(0.941291) H11(0.945505) H12(0.956992) H13(0.964437)
 H16(0.807728) H18(0.902545) H22(0.77021) H24(0.826632) H28(0.669038)
 H30(0.593487) H2A(0.861951) H2B(0.849243)
 Fixed Z: H3(-0.154698) H4(-0.191691) H5(-0.2244) H6(-0.222894) H7(-0.18732)
 H9(-0.037332) H10(-0.095776) H11(-0.269854) H12(-0.387026) H13(-0.330362) H16(-
 0.441959) H18(-0.466942) H22(-0.222251) H24(0.067712) H28(0.075113) H30(-
 0.18231) H2A(-0.097371) H2B(-0.01222)
;
_olex2_submission_special_instructions 'No special instructions were received'

loop_
_space_group_symop_operation_xyz
'x, y, z'
'-x+1/2, y+1/2, -z+1/2'
'-x, -y, -z'
'x-1/2, -y-1/2, z-1/2'

loop_
_atom_site_label
_atom_site_type_symbol
_atom_site_fract_x
_atom_site_fract_y
_atom_site_fract_z
_atom_site_U_iso_or_equiv
_atom_site_adp_type
_atom_site_occupancy
_atom_site_site_symmetry_order
_atom_site_calc_flag
_atom_site_refinement_flags_posn
_atom_site_refinement_flags_adp
C1 C 0.93722(16) 0.95842(7) -0.14334(11) 0.0223(3) Uani 1 1 d . .
C2 C 1.01154(16) 1.01517(7) -0.16688(11) 0.0242(3) Uani 1 1 d . .
C3 C 1.15727(18) 1.01461(8) -0.16849(13) 0.0337(4) Uani 1 1 d . .
H3 H 1.208280 0.978384 -0.154698 0.040 Uiso 1 1 calc R U
C4 C 1.2268(2) 1.06727(8) -0.19035(15) 0.0405(4) Uani 1 1 d . .
H4 H 1.324170 1.066251 -0.191691 0.049 Uiso 1 1 calc R U
C5 C 1.1527(2) 1.12162(8) -0.21032(14) 0.0384(4) Uani 1 1 d . .
H5 H 1.200037 1.157158 -0.224400 0.046 Uiso 1 1 calc R U
C6 C 1.0080(2) 1.12272(8) -0.20919(14) 0.0370(4) Uani 1 1 d . .
H6 H 0.957549 1.159101 -0.222894 0.044 Uiso 1 1 calc R U
C7 C 0.93763(18) 1.06997(7) -0.18777(13) 0.0304(3) Uani 1 1 d . .
H7 H 0.840042 1.071098 -0.187320 0.037 Uiso 1 1 calc R U
C8 C 0.78011(16) 0.95458(7) -0.17826(12) 0.0255(3) Uani 1 1 d . .
C9 C 0.68637(19) 0.94815(9) -0.10768(15) 0.0390(4) Uani 1 1 d . .
H9 H 0.720843 0.945811 -0.037332 0.047 Uiso 1 1 calc R U
C10 C 0.5407(2) 0.94524(10) -0.1429(2) 0.0530(6) Uani 1 1 d . .
H10 H 0.477852 0.941291 -0.095776 0.064 Uiso 1 1 calc R U
C11 C 0.4889(2) 0.94816(9) -0.24688(19) 0.0501(5) Uani 1 1 d . .
H11 H 0.391480 0.945505 -0.269854 0.060 Uiso 1 1 calc R U
C12 C 0.5811(2) 0.95498(8) -0.31675(16) 0.0420(5) Uani 1 1 d . .
H12 H 0.545907 0.956992 -0.387026 0.050 Uiso 1 1 calc R U
C13 C 0.72652(18) 0.95890(7) -0.28285(13) 0.0313(4) Uani 1 1 d . .
H13 H 0.788320 0.964437 -0.330362 0.038 Uiso 1 1 calc R U
C14 C 0.94607(15) 0.82239(7) -0.26582(11) 0.0208(3) Uani 1 1 d . .
C15 C 0.81128(16) 0.80566(7) -0.31486(11) 0.0236(3) Uani 1 1 d . .
C16 C 0.74942(17) 0.82108(8) -0.41407(12) 0.0299(3) Uani 1 1 d . .
H16 H 0.658628 0.807728 -0.441959 0.036 Uiso 1 1 calc R U
C17 C 0.82799(18) 0.85684(8) -0.46913(12) 0.0321(4) Uani 1 1 d . .
C18 C 0.96144(18) 0.87795(8) -0.42885(12) 0.0306(4) Uani 1 1 d . .
H18 H 1.013832 0.902545 -0.466942 0.037 Uiso 1 1 calc R U
C19 C 1.01349(16) 0.86048(7) -0.32825(11) 0.0236(3) Uani 1 1 d . .
C20 C 1.18460(15) 0.80149(6) -0.12008(11) 0.0214(3) Uani 1 1 d . .
C21 C 1.27301(16) 0.78345(7) -0.18987(12) 0.0243(3) Uani 1 1 d . .
C22 C 1.41980(17) 0.78206(8) -0.17159(13) 0.0312(4) Uani 1 1 d . .
H22 H 1.472472 0.770210 -0.222251 0.037 Uiso 1 1 calc R U
C23 C 1.48389(17) 0.79914(8) -0.07434(14) 0.0349(4) Uani 1 1 d . .
C24 C 1.40852(17) 0.81576(8) 0.00195(13) 0.0335(4) Uani 1 1 d . .
H24 H 1.453369 0.826632 0.067712 0.040 Uiso 1 1 calc R U
C25 C 1.26228(17) 0.81547(7) -0.02424(11) 0.0259(3) Uani 1 1 d . .
C26 C 0.94887(15) 0.73821(7) -0.10736(11) 0.0206(3) Uani 1 1 d . .
C27 C 0.89367(15) 0.72739(7) -0.01707(11) 0.0222(3) Uani 1 1 d . .
C28 C 0.84168(17) 0.67246(7) 0.01400(12) 0.0280(3) Uani 1 1 d . .
H28 H 0.804261 0.669038 0.075113 0.034 Uiso 1 1 calc R U
C29 C 0.84832(18) 0.62334(7) -0.05018(13) 0.0301(3) Uani 1 1 d . .
C30 C 0.90511(18) 0.62735(7) -0.14011(13) 0.0304(3) Uani 1 1 d . .
H30 H 0.911025 0.593487 -0.182310 0.037 Uiso 1 1 calc R U
C31 C 0.95272(17) 0.68440(7) -0.16411(11) 0.0257(3) Uani 1 1 d . .
B1 B 1.01082(17) 0.80307(7) -0.14636(12) 0.0198(3) Uani 1 1 d . .
N1 N 1.01692(13) 0.91677(6) -0.09516(9) 0.0227(3) Uani 1 1 d . .
N2 N 0.95132(13) 0.85868(6) -0.07907(9) 0.0219(3) Uani 1 1 d . .
H2A H 0.857480 0.861951 -0.097371 0.026 Uiso 1 1 calc R U
H2B H 0.968878 0.849243 -0.012220 0.026 Uiso 1 1 calc R U
F1 F 0.72855(9) 0.77137(5) -0.26118(7) 0.0334(2) Uani 1 1 d . .
F2 F 0.77166(13) 0.87344(6) -0.56649(8) 0.0523(3) Uani 1 1 d . .
F3 F 1.14310(9) 0.88434(4) -0.28977(7) 0.0289(2) Uani 1 1 d . .
F4 F 1.21307(10) 0.76618(4) -0.28649(7) 0.0296(2) Uani 1 1 d . .
F5 F 1.62799(11) 0.80020(6) -0.05307(9) 0.0524(3) Uani 1 1 d . .
F6 F 1.18888(10) 0.82985(5) 0.05381(7) 0.0336(2) Uani 1 1 d . .
F7 F 0.89117(10) 0.77451(4) 0.05102(6) 0.0284(2) Uani 1 1 d . .
F8 F 0.79867(12) 0.56818(5) -0.02331(8) 0.0436(3) Uani 1 1 d . .
F9 F 1.00975(12) 0.68766(4) -0.25244(7) 0.0367(2) Uani 1 1 d . .

loop_
_atom_site_aniso_label
_atom_site_aniso_U_11
_atom_site_aniso_U_22
_atom_site_aniso_U_33
_atom_site_aniso_U_23
_atom_site_aniso_U_13
_atom_site_aniso_U_12
C1 0.0251(7) 0.0210(7) 0.0218(7) -0.0017(6) 0.0065(5) 0.0006(6)
C2 0.0291(8) 0.0213(7) 0.0228(7) -0.0028(6) 0.0056(6) -0.0023(6)
C3 0.0322(9) 0.0260(8) 0.0442(10) -0.0004(7) 0.0099(7) -0.0015(7)
C4 0.0358(10) 0.0339(9) 0.0555(11) -0.0032(8) 0.0191(8) -0.0085(8)
C5 0.0520(11) 0.0253(8) 0.0421(10) -0.0036(7) 0.0202(8) -0.0111(8)
C6 0.0494(11) 0.0209(8) 0.0419(10) -0.0002(7) 0.0104(8) 0.0007(7)
C7 0.0322(8) 0.0235(8) 0.0362(8) -0.0014(7) 0.0073(7) -0.0003(7)
C8 0.0239(7) 0.0175(7) 0.0360(8) 0.0007(6) 0.0073(6) 0.0025(6)
C9 0.0335(9) 0.0397(10) 0.0472(10) 0.0116(8) 0.0164(8) 0.0067(8)
C10 0.0299(10) 0.0482(12) 0.0865(16) 0.0179(12) 0.0267(10) 0.0058(9)
C11 0.0231(9) 0.0361(10) 0.0889(16) 0.0010(11) 0.0018(10) 0.0009(8)
C12 0.0324(9) 0.0333(9) 0.0559(11) -0.0078(9) -0.0068(8) 0.0051(8)
C13 0.0279(8) 0.0278(8) 0.0376(9) -0.0044(7) 0.0031(7) 0.0034(7)
C14 0.0211(7) 0.0203(7) 0.0215(6) -0.0010(6) 0.0046(5) 0.0029(6)
C15 0.0217(7) 0.0237(7) 0.0259(7) -0.0010(6) 0.0050(6) -0.0001(6)
C16 0.0261(8) 0.0331(9) 0.0282(8) -0.0042(7) -0.0028(6) 0.0012(7)
C17 0.0354(9) 0.0393(9) 0.0195(7) 0.0028(7) -0.0015(6) 0.0058(7)
C18 0.0329(9) 0.0350(9) 0.0248(7) 0.0060(7) 0.0076(6) 0.0024(7)
C19 0.0211(7) 0.0249(7) 0.0248(7) -0.0007(6) 0.0034(5) 0.0004(6)
C20 0.0211(7) 0.0183(7) 0.0244(7) 0.0027(6) 0.0025(5) 0.0007(6)
C21 0.0243(7) 0.0213(7) 0.0273(7) 0.0005(6) 0.0036(6) 0.0018(6)
C22 0.0234(8) 0.0303(8) 0.0415(9) 0.0005(7) 0.0108(7) 0.0051(7)
C23 0.0172(7) 0.0389(9) 0.0472(10) 0.0056(8) 0.0010(7) 0.0027(7)
C24 0.0255(8) 0.0422(10) 0.0300(8) 0.0039(7) -0.0043(6) -0.0012(7)
C25 0.0254(7) 0.0283(8) 0.0241(7) 0.0036(6) 0.0045(6) 0.0004(6)
C26 0.0181(6) 0.0216(7) 0.0214(6) 0.0019(6) 0.0012(5) 0.0004(6)
C27 0.0197(7) 0.0231(7) 0.0235(7) -0.0013(6) 0.0031(5) 0.0003(6)
C28 0.0261(8) 0.0303(8) 0.0286(7) 0.0037(7) 0.0074(6) -0.0036(7)
C29 0.0307(8) 0.0232(8) 0.0362(8) 0.0054(7) 0.0045(7) -0.0059(6)
C30 0.0364(9) 0.0225(7) 0.0321(8) -0.0034(7) 0.0042(7) -0.0023(7)
C31 0.0288(8) 0.0261(8) 0.0228(7) 0.0009(6) 0.0063(6) 0.0004(6)
B1 0.0192(7) 0.0201(7) 0.0205(7) -0.0007(6) 0.0039(6) 0.0010(6)
N1 0.0250(6) 0.0198(6) 0.0236(6) -0.0010(5) 0.0049(5) -0.0019(5)
N2 0.0225(6) 0.0206(6) 0.0230(6) 0.0014(5) 0.0044(5) 0.0005(5)
F1 0.0214(4) 0.0418(6) 0.0361(5) 0.0072(4) 0.0022(4) -0.0066(4)
F2 0.0547(7) 0.0744(8) 0.0233(5) 0.0123(5) -0.0072(5) -0.0011(6)
F3 0.0238(4) 0.0313(5) 0.0313(5) 0.0055(4) 0.0035(4) -0.0049(4)
F4 0.0280(5) 0.0330(5) 0.0289(5) -0.0082(4) 0.0073(4) 0.0022(4)
F5 0.0183(5) 0.0732(8) 0.0634(7) 0.0020(6) -0.0007(5) 0.0044(5)
F6 0.0299(5) 0.0496(6) 0.0210(4) -0.0008(4) 0.0031(4) -0.0007(4)
F7 0.0356(5) 0.0266(5) 0.0254(4) -0.0032(4) 0.0119(4) -0.0039(4)
F8 0.0580(7) 0.0258(5) 0.0495(6) 0.0038(5) 0.0163(5) -0.0142(5)
F9 0.0573(7) 0.0279(5) 0.0291(5) -0.0047(4) 0.0198(4) -0.0040(5)

loop_
_atom_type_symbol
_atom_type_description
_atom_type_scat_dispersion_real
_atom_type_scat_dispersion_imag
_atom_type_scat_source
C C 0.0033 0.0016 'International Tables Vol C Tables 4.2.6.8 and 6.1.1.4'
H H 0.0000 0.0000 'International Tables Vol C Tables 4.2.6.8 and 6.1.1.4'
B B 0.0013 0.0007 'International Tables Vol C Tables 4.2.6.8 and 6.1.1.4'
N N 0.0061 0.0033 'International Tables Vol C Tables 4.2.6.8 and 6.1.1.4'
F F 0.0171 0.0103 'International Tables Vol C Tables 4.2.6.8 and 6.1.1.4'

loop_
_geom_angle_atom_site_label_1
_geom_angle_atom_site_label_2
_geom_angle_atom_site_label_3
_geom_angle
C2 C1 C8 118.05(13)
N1 C1 C2 115.43(13)
N1 C1 C8 126.52(14)
C3 C2 C1 120.38(14)
C3 C2 C7 118.60(15)
C7 C2 C1 121.02(14)
C2 C3 H3 119.7
C4 C3 C2 120.56(16)
C4 C3 H3 119.7
C3 C4 H4 119.8
C3 C4 C5 120.44(17)
C5 C4 H4 119.8
C4 C5 H5 120.2
C6 C5 C4 119.53(16)
C6 C5 H5 120.2
C5 C6 H6 119.9
C5 C6 C7 120.26(17)
C7 C6 H6 119.9
C2 C7 H7 119.7
C6 C7 C2 120.60(16)
C6 C7 H7 119.7
C9 C8 C1 121.20(15)
C13 C8 C1 119.44(14)
C13 C8 C9 119.35(15)
C8 C9 H9 120.2
C8 C9 C10 119.62(18)
C10 C9 H9 120.2
C9 C10 H10 119.7
C11 C10 C9 120.58(19)
C11 C10 H10 119.7
C10 C11 H11 120.0
C12 C11 C10 119.96(18)
C12 C11 H11 120.0
C11 C12 H12 119.9
C11 C12 C13 120.22(19)
C13 C12 H12 119.9
C8 C13 H13 119.9
C12 C13 C8 120.24(17)
C12 C13 H13 119.9
C15 C14 C19 111.25(13)
C15 C14 B1 123.53(13)
C19 C14 B1 125.09(13)
C16 C15 C14 126.57(15)
F1 C15 C14 118.21(13)
F1 C15 C16 115.21(13)
C15 C16 H16 121.6
C17 C16 C15 116.76(15)
C17 C16 H16 121.6
C16 C17 C18 122.60(14)
F2 C17 C16 118.95(15)
F2 C17 C18 118.43(16)
C17 C18 H18 121.9
C17 C18 C19 116.23(15)
C19 C18 H18 121.9
C18 C19 C14 126.49(14)
F3 C19 C14 119.06(12)
F3 C19 C18 114.44(13)
C21 C20 B1 124.27(12)
C25 C20 C21 111.48(13)
C25 C20 B1 124.20(13)
C22 C21 C20 126.30(14)
F4 C21 C20 118.86(13)
F4 C21 C22 114.83(14)
C21 C22 H22 121.8
C23 C22 C21 116.30(15)
C23 C22 H22 121.8
C24 C23 C22 122.86(15)
F5 C23 C22 118.75(16)
F5 C23 C24 118.39(15)
C23 C24 H24 121.9
C23 C24 C25 116.22(15)
C25 C24 H24 121.9
C24 C25 C20 126.73(15)
F6 C25 C20 117.87(13)
F6 C25 C24 115.39(13)
C27 C26 C31 110.93(13)
C27 C26 B1 127.84(13)
C31 C26 B1 121.17(12)
C28 C27 C26 126.85(14)
F7 C27 C26 118.54(13)
F7 C27 C28 114.59(13)
C27 C28 H28 121.8
C29 C28 C27 116.33(14)
C29 C28 H28 121.8
C28 C29 C30 122.64(15)
F8 C29 C28 118.77(15)
F8 C29 C30 118.58(15)
C29 C30 H30 121.9
C29 C30 C31 116.19(15)
C31 C30 H30 121.9
C30 C31 C26 126.99(14)
F9 C31 C26 117.36(13)
F9 C31 C30 115.66(14)
C14 B1 C26 114.70(12)
C14 B1 N2 102.24(11)
C20 B1 C14 114.81(12)
C20 B1 C26 108.47(11)
C20 B1 N2 108.90(11)
C26 B1 N2 107.19(11)
C1 N1 N2 117.26(12)
B1 N2 H2A 109.2
B1 N2 H2B 109.2
N1 N2 B1 111.97(11)
N1 N2 H2A 109.2
N1 N2 H2B 109.2
H2A N2 H2B 107.9

loop_
_geom_bond_atom_site_label_1
_geom_bond_atom_site_label_2
_geom_bond_distance
C1 C2 1.482(2)
C1 C8 1.495(2)
C1 N1 1.2837(19)
C2 C3 1.390(2)
C2 C7 1.392(2)
C3 H3 0.9300
C3 C4 1.378(2)
C4 H4 0.9300
C4 C5 1.383(3)
C5 H5 0.9300
C5 C6 1.380(3)
C6 H6 0.9300
C6 C7 1.382(2)
C7 H7 0.9300
C8 C9 1.390(2)
C8 C13 1.388(2)
C9 H9 0.9300
C9 C10 1.391(3)
C10 H10 0.9300
C10 C11 1.375(3)
C11 H11 0.9300
C11 C12 1.373(3)
C12 H12 0.9300
C12 C13 1.388(2)
C13 H13 0.9300
C14 C15 1.389(2)
C14 C19 1.392(2)
C14 B1 1.644(2)
C15 C16 1.381(2)
C15 F1 1.3603(17)
C16 H16 0.9300
C16 C17 1.364(2)
C17 C18 1.375(2)
C17 F2 1.3531(17)
C18 H18 0.9300
C18 C19 1.387(2)
C19 F3 1.3599(17)
C20 C21 1.394(2)
C20 C25 1.387(2)
C20 B1 1.635(2)
C21 C22 1.380(2)
C21 F4 1.3574(17)
C22 H22 0.9300
C22 C23 1.375(2)
C23 C24 1.369(3)
C23 F5 1.3555(18)
C24 H24 0.9300
C24 C25 1.380(2)
C25 F6 1.3639(18)
C26 C27 1.389(2)
C26 C31 1.393(2)
C26 B1 1.645(2)
C27 C28 1.382(2)
C27 F7 1.3641(17)
C28 H28 0.9300
C28 C29 1.370(2)
C29 C30 1.376(2)
C29 F8 1.3595(18)
C30 H30 0.9300
C30 C31 1.378(2)
C31 F9 1.3565(17)
B1 N2 1.652(2)
N1 N2 1.4429(17)
N2 H2A 0.8900
N2 H2B 0.8900
